data_7002951
loop_
_publ_author_name
'Bullock, Sam J.'
'Felton, Cara E.'
'Fennessy, Rebecca V.'
'Harding, Lindsay P.'
'Andrews, Michael'
'Pope, Simon J. A.'
'Rice, Craig R.'
'Riis-Johannessen, T.'

_publ_section_title
;
 Coumarin-based luminescent ligand that forms helicates with dicationic
 metal ions
;
_journal_issue 47
_journal_name_full 'Dalton Transactions'
_journal_page_first 10570
_journal_page_last 10573
_journal_paper_doi 10.1039/b913103e
_journal_year 2009
_chemical_formula_sum 'C76 H58 Cl4 Cu2 N12 O37 S4'
_chemical_formula_weight 2128.46
_chemical_name_systematic
;
?
;
_space_group_IT_number 14
_symmetry_cell_setting monoclinic
_symmetry_space_group_name_Hall '-P 2yn'
_symmetry_space_group_name_H-M 'P 1 21/n 1'
_atom_sites_solution_hydrogens geom
_atom_sites_solution_primary direct
_atom_sites_solution_secondary difmap
_audit_creation_method SHELXL-97
_cell_angle_alpha 90.00
_cell_angle_beta 97.4190(10)
_cell_angle_gamma 90.00
_cell_formula_units_Z 4
_cell_length_a 16.5727(8)
_cell_length_b 26.2699(12)
_cell_length_c 19.3291(9)
_cell_measurement_reflns_used 1000
_cell_measurement_temperature 100(2)
_cell_measurement_theta_max 22.2
_cell_measurement_theta_min 1.3
_cell_volume 8344.7(7)
_computing_cell_refinement 'SAINT (Bruker, 2001)'
_computing_data_collection 'SMART (Bruker, 2001)'
_computing_data_reduction 'SHELXTL (Bruker, 2001)'
_computing_molecular_graphics 'SHELXTL (Bruker, 2001)'
_computing_publication_material 'SHELXTL (Bruker, 2001)'
_computing_structure_refinement 'SHELXTL (Bruker, 2001)'
_computing_structure_solution 'SHELXTL (Bruker, 2001)'
_diffrn_ambient_temperature 100(2)
_diffrn_detector_area_resol_mean 5.6
_diffrn_measured_fraction_theta_full 0.999
_diffrn_measured_fraction_theta_max 0.999
_diffrn_measurement_device_type 'CCD area detector'
_diffrn_measurement_method 'frames each covering 0.3\% in\w'
_diffrn_radiation_monochromator graphite
_diffrn_radiation_source 'fine-focus sealed tube'
_diffrn_radiation_type MoK\a
_diffrn_radiation_wavelength 0.71073
_diffrn_reflns_av_R_equivalents 0.0381
_diffrn_reflns_av_sigmaI/netI 0.0347
_diffrn_reflns_limit_h_max 17
_diffrn_reflns_limit_h_min -17
_diffrn_reflns_limit_k_max 27
_diffrn_reflns_limit_k_min -16
_diffrn_reflns_limit_l_max 20
_diffrn_reflns_limit_l_min -20
_diffrn_reflns_number 43033
_diffrn_reflns_theta_full 22.21
_diffrn_reflns_theta_max 22.21
_diffrn_reflns_theta_min 1.32
_exptl_absorpt_coefficient_mu 0.841
_exptl_absorpt_correction_T_max 1.000000
_exptl_absorpt_correction_T_min 0.876613
_exptl_absorpt_correction_type multi-scan
_exptl_absorpt_process_details 'SADABS (Sheldrick, 1996)'
_exptl_crystal_colour green
_exptl_crystal_density_diffrn 1.694
_exptl_crystal_density_method 'not measured'
_exptl_crystal_description prism
_exptl_crystal_F_000 4336
_exptl_crystal_size_max 0.2
_exptl_crystal_size_mid 0.15
_exptl_crystal_size_min 0.05
_platon_squeeze_details
;
;
_refine_diff_density_max 0.692
_refine_diff_density_min -1.093
_refine_diff_density_rms 0.079
_refine_ls_extinction_method none
_refine_ls_goodness_of_fit_ref 1.056
_refine_ls_hydrogen_treatment mixed
_refine_ls_matrix_type full
_refine_ls_number_parameters 1193
_refine_ls_number_reflns 10512
_refine_ls_number_restraints 93
_refine_ls_restrained_S_all 1.062
_refine_ls_R_factor_all 0.0575
_refine_ls_R_factor_gt 0.0445
_refine_ls_shift/su_max 0.001
_refine_ls_shift/su_mean 0.000
_refine_ls_structure_factor_coef Fsqd
_refine_ls_weighting_details 'calc w=1/[\s^2^(Fo^2^)+(0.0675P)^2^+14.4685P] where P=(Fo^2^+2Fc^2^)/3'
_refine_ls_weighting_scheme calc
_refine_ls_wR_factor_gt 0.1148
_refine_ls_wR_factor_ref 0.1219
_reflns_number_gt 8476
_reflns_number_total 10512
_reflns_threshold_expression >2sigma(I)
_cod_data_source_file b913103e.txt
_cod_data_source_block shelxl
_cod_depositor_comments
;
The following automatic conversions were performed:
'_symmetry_cell_setting' value 'Monoclinic' changed to 'monoclinic'
according to '/home/saulius/struct/CIF-dictionaries/cif_core.dic'
dictionary named 'cif_core.dic' version 2.4.1 from 2010-06-29.

Automatic conversion script
Id: cif_fix_enum 1527 2010-12-29 10:47:43Z saulius 
;
_cod_original_sg_symbol_H-M P2(1)/n
_cod_database_code 7002951

loop_
_symmetry_equiv_pos_as_xyz
'x, y, z'
'-x+1/2, y+1/2, -z+1/2'
'-x, -y, -z'
'x-1/2, -y-1/2, z-1/2'

loop_
_atom_site_label
_atom_site_type_symbol
_atom_site_fract_x
_atom_site_fract_y
_atom_site_fract_z
_atom_site_U_iso_or_equiv
_atom_site_adp_type
_atom_site_occupancy
_atom_site_symmetry_multiplicity
_atom_site_calc_flag
_atom_site_refinement_flags
_atom_site_disorder_assembly
_atom_site_disorder_group
Cu1 Cu 0.40363(3) 0.912941(18) 0.34560(3) 0.01728(15) Uani 1 1 d . . .
Cu2 Cu 0.45115(3) 0.899230(18) 0.12356(3) 0.01890(15) Uani 1 1 d . . .
O11 O 0.43767(18) 0.87354(11) 0.44575(15) 0.0235(7) Uani 1 1 d . . .
C12 C 0.5008(3) 0.87596(16) 0.4854(2) 0.0192(10) Uani 1 1 d . . .
C13 C 0.5630(3) 0.91529(16) 0.4867(2) 0.0195(10) Uani 1 1 d . . .
C14 C 0.6297(3) 0.91166(16) 0.5348(2) 0.0222(10) Uani 1 1 d . . .
H42 H 0.6720 0.9360 0.5343 0.027 Uiso 1 1 calc R . .
C15 C 0.6386(3) 0.87236(16) 0.5864(2) 0.0219(10) Uani 1 1 d . . .
C16 C 0.7034(3) 0.86912(17) 0.6405(2) 0.0280(11) Uani 1 1 d . . .
H40 H 0.7471 0.8927 0.6430 0.034 Uiso 1 1 calc R . .
C17 C 0.7029(3) 0.83135(19) 0.6902(2) 0.0327(12) Uani 1 1 d . . .
H39 H 0.7465 0.8293 0.7272 0.039 Uiso 1 1 calc R . .
C18 C 0.6396(3) 0.79633(18) 0.6869(3) 0.0318(12) Uani 1 1 d . . .
H38 H 0.6400 0.7710 0.7221 0.038 Uiso 1 1 calc R . .
C19 C 0.5767(3) 0.79784(17) 0.6336(2) 0.0302(12) Uani 1 1 d . . .
H37 H 0.5343 0.7733 0.6303 0.036 Uiso 1 1 calc R . .
C110 C 0.5767(3) 0.83634(17) 0.5846(2) 0.0252(11) Uani 1 1 d . . .
O111 O 0.51140(18) 0.83820(11) 0.53314(15) 0.0245(7) Uani 1 1 d . . .
N21 N 0.4912(2) 0.96126(13) 0.38134(17) 0.0157(8) Uani 1 1 d . . .
C22 C 0.4876(3) 1.00633(15) 0.3510(2) 0.0182(10) Uani 1 1 d . . .
S23 S 0.55767(7) 1.04885(4) 0.38901(6) 0.0213(3) Uani 1 1 d . . .
C24 C 0.5901(3) 1.00490(16) 0.4514(2) 0.0208(10) Uani 1 1 d . . .
H33A H 0.6315 1.0110 0.4893 0.025 Uiso 1 1 calc R . .
C25 C 0.5496(3) 0.96011(16) 0.4402(2) 0.0187(10) Uani 1 1 d . . .
N31 N 0.3863(2) 0.97550(12) 0.26389(17) 0.0159(8) Uani 1 1 d . . .
C32 C 0.3305(2) 0.98109(15) 0.2088(2) 0.0176(10) Uani 1 1 d . . .
C33 C 0.3122(3) 1.02874(16) 0.1777(2) 0.0201(10) Uani 1 1 d . . .
C34 C 0.3535(3) 1.07129(16) 0.2053(2) 0.0215(10) Uani 1 1 d . . .
H29 H 0.3416 1.1040 0.1856 0.026 Uiso 1 1 calc R . .
C35 C 0.4125(3) 1.06524(16) 0.2620(2) 0.0203(10) Uani 1 1 d . . .
H28 H 0.4421 1.0938 0.2817 0.024 Uiso 1 1 calc R . .
C36 C 0.4280(2) 1.01724(15) 0.2900(2) 0.0166(10) Uani 1 1 d . . .
O37 O 0.25630(18) 1.02830(11) 0.12028(15) 0.0245(7) Uani 1 1 d . . .
C38 C 0.2302(3) 1.07682(17) 0.0900(3) 0.0304(12) Uani 1 1 d . . .
H31A H 0.2071 1.0975 0.1248 0.046 Uiso 1 1 calc R . .
H31B H 0.1889 1.0713 0.0496 0.046 Uiso 1 1 calc R . .
H31C H 0.2770 1.0946 0.0750 0.046 Uiso 1 1 calc R . .
N41 N 0.3370(2) 0.89569(12) 0.16453(18) 0.0181(8) Uani 1 1 d . . .
C42 C 0.2896(3) 0.93297(16) 0.1833(2) 0.0189(10) Uani 1 1 d . . .
C43 C 0.2060(3) 0.92612(16) 0.1850(2) 0.0206(10) Uani 1 1 d . . .
C44 C 0.1719(3) 0.87856(16) 0.1684(2) 0.0234(10) Uani 1 1 d . . .
H22A H 0.1152 0.8731 0.1679 0.028 Uiso 1 1 calc R . .
C45 C 0.2222(3) 0.83966(16) 0.1529(2) 0.0223(10) Uani 1 1 d . . .
H21 H 0.2006 0.8065 0.1434 0.027 Uiso 1 1 calc R . .
C46 C 0.3042(3) 0.84851(15) 0.1511(2) 0.0200(10) Uani 1 1 d . . .
O47 O 0.16637(17) 0.96659(11) 0.20616(16) 0.0258(7) Uani 1 1 d . . .
C48 C 0.0790(3) 0.96594(19) 0.1949(3) 0.0321(12) Uani 1 1 d . . .
H24A H 0.0604 0.9588 0.1457 0.048 Uiso 1 1 calc R . .
H24B H 0.0581 0.9991 0.2075 0.048 Uiso 1 1 calc R . .
H24C H 0.0589 0.9394 0.2240 0.048 Uiso 1 1 calc R . .
N51 N 0.4368(2) 0.82566(12) 0.12380(17) 0.0192(8) Uani 1 1 d . . .
C52 C 0.3633(3) 0.81097(15) 0.1349(2) 0.0205(10) Uani 1 1 d . . .
S53 S 0.34922(8) 0.74677(4) 0.12929(7) 0.0303(3) Uani 1 1 d . . .
C54 C 0.4451(3) 0.73992(17) 0.1087(2) 0.0289(11) Uani 1 1 d . . .
H44 H 0.4689 0.7081 0.1000 0.035 Uiso 1 1 calc R . .
C55 C 0.4839(3) 0.78553(16) 0.1062(2) 0.0228(11) Uani 1 1 d . . .
O61 O 0.56288(18) 0.88434(11) 0.08920(15) 0.0223(7) Uani 1 1 d . . .
C62 C 0.5981(3) 0.84388(17) 0.0819(2) 0.0214(10) Uani 1 1 d . . .
C63 C 0.5659(3) 0.79293(16) 0.0862(2) 0.0213(10) Uani 1 1 d . . .
C64 C 0.6105(3) 0.75326(16) 0.0672(2) 0.0232(11) Uani 1 1 d . . .
H47 H 0.5884 0.7199 0.0671 0.028 Uiso 1 1 calc R . .
C65 C 0.6895(3) 0.76017(16) 0.0474(2) 0.0241(11) Uani 1 1 d . . .
C66 C 0.7379(3) 0.72044(18) 0.0277(2) 0.0315(12) Uani 1 1 d . . .
H49 H 0.7172 0.6867 0.0249 0.038 Uiso 1 1 calc R . .
C67 C 0.8145(3) 0.72984(19) 0.0124(2) 0.0338(12) Uani 1 1 d . . .
H50 H 0.8467 0.7026 -0.0012 0.041 Uiso 1 1 calc R . .
C68 C 0.8461(3) 0.7792(2) 0.0166(3) 0.0358(13) Uani 1 1 d . . .
H51 H 0.9000 0.7851 0.0067 0.043 Uiso 1 1 calc R . .
C69 C 0.7996(3) 0.81951(19) 0.0351(2) 0.0307(12) Uani 1 1 d . . .
H52 H 0.8202 0.8533 0.0374 0.037 Uiso 1 1 calc R . .
C610 C 0.7225(3) 0.80871(16) 0.0499(2) 0.0230(11) Uani 1 1 d . . .
O611 O 0.67531(18) 0.84950(11) 0.06797(15) 0.0247(7) Uani 1 1 d . . .
O71 O 0.32091(18) 0.95852(11) 0.39043(15) 0.0226(7) Uani 1 1 d . . .
C72 C 0.2465(3) 0.95422(16) 0.3852(2) 0.0214(10) Uani 1 1 d . . .
C73 C 0.1989(3) 0.90910(17) 0.3655(2) 0.0213(10) Uani 1 1 d . . .
C74 C 0.1170(3) 0.91192(18) 0.3656(2) 0.0277(11) Uani 1 1 d . . .
H11 H 0.0850 0.8825 0.3535 0.033 Uiso 1 1 calc R . .
C75 C 0.0778(3) 0.95674(19) 0.3831(2) 0.0291(12) Uani 1 1 d . . .
C76 C -0.0067(3) 0.9611(2) 0.3842(3) 0.0432(14) Uani 1 1 d . . .
H17 H -0.0412 0.9327 0.3720 0.052 Uiso 1 1 calc R . .
C77 C -0.0391(3) 1.0063(2) 0.4029(3) 0.0451(15) Uani 1 1 d . . .
H16A H -0.0962 1.0090 0.4038 0.054 Uiso 1 1 calc R . .
C78 C 0.0101(3) 1.0483(2) 0.4204(3) 0.0429(14) Uani 1 1 d . . .
H15 H -0.0136 1.0793 0.4334 0.052 Uiso 1 1 calc R . .
C79 C 0.0922(3) 1.0456(2) 0.4191(3) 0.0376(13) Uani 1 1 d . . .
H14 H 0.1261 1.0743 0.4306 0.045 Uiso 1 1 calc R . .
C710 C 0.1247(3) 0.99960(19) 0.4003(2) 0.0291(12) Uani 1 1 d . . .
O711 O 0.20773(18) 0.99738(11) 0.39979(16) 0.0281(8) Uani 1 1 d . . .
N81 N 0.3175(2) 0.86173(13) 0.33219(17) 0.0186(8) Uani 1 1 d . . .
C82 C 0.3441(3) 0.81553(16) 0.3215(2) 0.0200(10) Uani 1 1 d . . .
S83 S 0.27522(7) 0.76886(4) 0.33032(6) 0.0275(3) Uani 1 1 d . . .
C84 C 0.2074(3) 0.81378(18) 0.3500(2) 0.0285(11) Uani 1 1 d . . .
H8 H 0.1539 0.8064 0.3599 0.034 Uiso 1 1 calc R . .
C85 C 0.2398(3) 0.86169(16) 0.3499(2) 0.0211(10) Uani 1 1 d . . .
N91 N 0.4681(2) 0.85318(12) 0.30198(17) 0.0182(8) Uani 1 1 d . . .
C92 C 0.5430(3) 0.85184(15) 0.2840(2) 0.0171(10) Uani 1 1 d . . .
C93 C 0.5824(3) 0.80599(16) 0.2715(2) 0.0226(11) Uani 1 1 d . . .
C94 C 0.5419(3) 0.76058(16) 0.2787(2) 0.0251(11) Uani 1 1 d . . .
H4 H 0.5675 0.7289 0.2721 0.030 Uiso 1 1 calc R . .
C95 C 0.4635(3) 0.76214(16) 0.2959(2) 0.0248(11) Uani 1 1 d . . .
H5 H 0.4343 0.7315 0.3003 0.030 Uiso 1 1 calc R . .
C96 C 0.4278(3) 0.80860(16) 0.3065(2) 0.0211(10) Uani 1 1 d . . .
O97 O 0.65584(18) 0.81124(11) 0.25025(16) 0.0267(7) Uani 1 1 d . . .
C98 C 0.7033(3) 0.76575(17) 0.2438(3) 0.0315(12) Uani 1 1 d . . .
H3A H 0.7146 0.7491 0.2894 0.047 Uiso 1 1 calc R . .
H3B H 0.7548 0.7749 0.2271 0.047 Uiso 1 1 calc R . .
H3C H 0.6728 0.7424 0.2106 0.047 Uiso 1 1 calc R . .
N101 N 0.5401(2) 0.92746(12) 0.21772(17) 0.0162(8) Uani 1 1 d . . .
C102 C 0.5800(3) 0.90176(15) 0.2701(2) 0.0185(10) Uani 1 1 d . . .
C103 C 0.6506(3) 0.92029(15) 0.3095(2) 0.0182(10) Uani 1 1 d . . .
C104 C 0.6796(3) 0.96760(16) 0.2932(2) 0.0209(10) Uani 1 1 d . . .
H66 H 0.7274 0.9812 0.3189 0.025 Uiso 1 1 calc R . .
C105 C 0.6377(3) 0.99458(16) 0.2387(2) 0.0198(10) Uani 1 1 d . . .
H65 H 0.6561 1.0272 0.2266 0.024 Uiso 1 1 calc R . .
C106 C 0.5686(3) 0.97363(15) 0.2021(2) 0.0178(10) Uani 1 1 d . . .
O107 O 0.68288(18) 0.89001(11) 0.36291(15) 0.0244(7) Uani 1 1 d . . .
C108 C 0.7583(3) 0.90507(19) 0.4017(3) 0.0361(13) Uani 1 1 d . . .
H68A H 0.7998 0.9081 0.3701 0.054 Uiso 1 1 calc R . .
H68B H 0.7753 0.8795 0.4374 0.054 Uiso 1 1 calc R . .
H68C H 0.7514 0.9380 0.4241 0.054 Uiso 1 1 calc R . .
N111 N 0.4607(2) 0.97281(12) 0.10391(17) 0.0174(8) Uani 1 1 d . . .
C112 C 0.5185(3) 0.99821(15) 0.1435(2) 0.0187(10) Uani 1 1 d . . .
S113 S 0.52586(7) 1.06082(4) 0.12075(6) 0.0219(3) Uani 1 1 d . . .
C114 C 0.4508(3) 1.05168(15) 0.0533(2) 0.0214(10) Uani 1 1 d . . .
H90 H 0.4317 1.0774 0.0208 0.026 Uiso 1 1 calc R . .
C115 C 0.4211(3) 1.00331(15) 0.0513(2) 0.0189(10) Uani 1 1 d . . .
O121 O 0.37686(18) 0.89661(11) 0.01832(15) 0.0244(7) Uani 1 1 d . . .
C122 C 0.3413(3) 0.93154(17) -0.0150(2) 0.0223(10) Uani 1 1 d . . .
C123 C 0.3556(3) 0.98563(15) -0.0020(2) 0.0202(10) Uani 1 1 d . . .
C124 C 0.3093(3) 1.01922(16) -0.0424(2) 0.0222(10) Uani 1 1 d . . .
H7 H 0.3164 1.0545 -0.0329 0.027 Uiso 1 1 calc R . .
C125 C 0.2504(3) 1.00392(16) -0.0989(2) 0.0224(10) Uani 1 1 d . . .
C126 C 0.2031(3) 1.03820(18) -0.1431(2) 0.0281(11) Uani 1 1 d . . .
H60 H 0.2088 1.0738 -0.1356 0.034 Uiso 1 1 calc R . .
C127 C 0.1488(3) 1.01999(19) -0.1972(3) 0.0324(12) Uani 1 1 d . . .
H59 H 0.1154 1.0429 -0.2262 0.039 Uiso 1 1 calc R . .
C128 C 0.1428(3) 0.96764(19) -0.2094(3) 0.0364(13) Uani 1 1 d . . .
H58 H 0.1065 0.9555 -0.2479 0.044 Uiso 1 1 calc R . .
C129 C 0.1882(3) 0.93319(18) -0.1668(3) 0.0340(12) Uani 1 1 d . . .
H57 H 0.1832 0.8976 -0.1750 0.041 Uiso 1 1 calc R . .
C130 C 0.2412(3) 0.95221(17) -0.1119(2) 0.0249(11) Uani 1 1 d . . .
O131 O 0.28600(18) 0.91755(11) -0.06910(16) 0.0252(7) Uani 1 1 d . . .
Cl1A Cl 0.22743(7) 0.91855(4) 0.56959(6) 0.0252(3) Uani 1 1 d D . .
O1A O 0.2259(2) 0.97210(12) 0.5558(2) 0.0551(11) Uani 1 1 d D . .
O2A O 0.2323(2) 0.91032(15) 0.64292(17) 0.0523(11) Uani 1 1 d D . .
O3A O 0.15411(19) 0.89557(13) 0.53563(18) 0.0439(9) Uani 1 1 d D . .
O4A O 0.29759(18) 0.89708(12) 0.54339(18) 0.0359(8) Uani 1 1 d D . .
Cl1B Cl 0.42854(7) 0.19754(4) 0.12051(6) 0.0317(3) Uani 1 1 d . . .
O1B O 0.4401(2) 0.24902(12) 0.0987(2) 0.0452(9) Uani 1 1 d . . .
O2B O 0.3464(2) 0.19337(14) 0.1363(2) 0.0541(11) Uani 1 1 d . . .
O3B O 0.4823(3) 0.18492(16) 0.1813(2) 0.0599(12) Uani 1 1 d . . .
O4B O 0.4406(3) 0.16400(13) 0.06573(18) 0.0579(12) Uani 1 1 d . . .
Cl1C Cl 0.41120(8) 0.61867(5) 0.26157(7) 0.0396(3) Uani 1 1 d . . .
O1C O 0.3837(2) 0.65172(13) 0.3129(2) 0.0517(11) Uani 1 1 d . . .
O2C O 0.3534(2) 0.57819(13) 0.2467(2) 0.0498(10) Uani 1 1 d . . .
O3C O 0.4875(3) 0.59831(18) 0.2852(3) 0.0879(17) Uani 1 1 d . . .
O4C O 0.4151(3) 0.64689(15) 0.1990(2) 0.0661(13) Uani 1 1 d . . .
Cl1D Cl 0.9468(4) 0.8412(2) 0.1940(3) 0.040 Uiso 0.45 1 d PD A 1
O1D O 0.9661(5) 0.8736(3) 0.2542(4) 0.040 Uiso 0.45 1 d PD A 1
O2D O 0.8664(3) 0.8217(3) 0.1940(4) 0.040 Uiso 0.45 1 d PD A 1
O3D O 1.0032(4) 0.7996(2) 0.1995(4) 0.040 Uiso 0.45 1 d PD A 1
O4D O 0.9497(6) 0.8743(3) 0.1347(4) 0.040 Uiso 0.45 1 d PD A 1
Cl1E Cl 0.9521(5) 0.8354(3) 0.2103(4) 0.040 Uiso 0.15 1 d PD B 2
O1E O 1.0303(7) 0.8201(7) 0.2447(9) 0.040 Uiso 0.15 1 d PD B 2
O2E O 0.9020(10) 0.7916(5) 0.1960(9) 0.040 Uiso 0.15 1 d PD B 2
O3E O 0.9144(11) 0.8689(6) 0.2554(9) 0.040 Uiso 0.15 1 d PD B 2
O4E O 0.9667(12) 0.8595(7) 0.1458(7) 0.040 Uiso 0.15 1 d PD B 2
Cl1K Cl 0.9439(4) 0.8419(2) 0.1893(3) 0.040 Uiso 0.40 1 d PD C 3
O1K O 0.9603(5) 0.7887(2) 0.1823(4) 0.040 Uiso 0.40 1 d PD C 3
O2K O 0.9929(4) 0.8619(3) 0.2490(4) 0.040 Uiso 0.40 1 d PD C 3
O3K O 0.8590(4) 0.8474(3) 0.1985(4) 0.040 Uiso 0.40 1 d PD C 3
O4K O 0.9625(6) 0.8660(3) 0.1262(4) 0.040 Uiso 0.40 1 d PD C 3
C1F C 0.3703(4) 0.81423(19) 0.6877(3) 0.0497(15) Uani 1 1 d D . .
H70A H 0.3862 0.8322 0.6471 0.074 Uiso 1 1 calc R . .
H70B H 0.3190 0.7961 0.6741 0.074 Uiso 1 1 calc R . .
H70C H 0.4128 0.7898 0.7051 0.074 Uiso 1 1 calc R . .
N1F N 0.3596(3) 0.85084(15) 0.7423(2) 0.0372(10) Uani 1 1 d D . .
O1F O 0.3150(3) 0.8393(2) 0.7846(2) 0.0789(15) Uani 1 1 d D . .
O2F O 0.3975(2) 0.89003(13) 0.74306(19) 0.0516(11) Uani 1 1 d D . .
C1G C 0.8928(4) 0.7956(3) 0.3610(3) 0.083(2) Uani 1 1 d DU . .
H101 H 0.9303 0.8114 0.3321 0.125 Uiso 1 1 calc R . .
H102 H 0.8368 0.8053 0.3433 0.125 Uiso 1 1 calc R . .
H103 H 0.8982 0.7585 0.3594 0.125 Uiso 1 1 calc R . .
N1G N 0.9120(4) 0.8130(3) 0.4328(3) 0.096(2) Uani 1 1 d DU . .
O1G O 0.8676(5) 0.7999(4) 0.4742(4) 0.206(5) Uani 1 1 d DU . .
O2G O 0.9666(5) 0.8430(2) 0.4478(4) 0.141(3) Uani 1 1 d DU . .
C1H C 0.2444(7) 0.8022(3) 0.9496(4) 0.130(4) Uani 1 1 d DU . .
H104 H 0.3003 0.7923 0.9448 0.195 Uiso 1 1 calc R . .
H105 H 0.2445 0.8257 0.9891 0.195 Uiso 1 1 calc R . .
H106 H 0.2200 0.8192 0.9067 0.195 Uiso 1 1 calc R . .
N1H N 0.1973(5) 0.7574(2) 0.9616(3) 0.098(2) Uani 1 1 d DU . .
O1H O 0.1847(5) 0.7263(2) 0.9156(3) 0.122(2) Uani 1 1 d DU . .
O2H O 0.1817(4) 0.7500(2) 1.0202(3) 0.110(2) Uani 1 1 d DU . .
O1J O 0.5966(2) 0.65930(13) 0.1805(2) 0.0483(10) Uani 1 1 d D . .
H1J H 0.561(3) 0.6402(15) 0.203(3) 0.072 Uiso 1 1 d D . .
H2J H 0.630(3) 0.6354(13) 0.163(3) 0.072 Uiso 1 1 d D . .

loop_
_atom_site_aniso_label
_atom_site_aniso_U_11
_atom_site_aniso_U_22
_atom_site_aniso_U_33
_atom_site_aniso_U_23
_atom_site_aniso_U_13
_atom_site_aniso_U_12
Cu1 0.0156(3) 0.0161(3) 0.0204(3) -0.0020(2) 0.0030(2) -0.0025(2)
Cu2 0.0232(3) 0.0124(3) 0.0216(3) -0.0003(2) 0.0050(2) 0.0014(2)
O11 0.0225(19) 0.0232(17) 0.0245(17) 0.0003(13) 0.0012(15) -0.0045(13)
C12 0.018(3) 0.020(3) 0.021(2) -0.003(2) 0.006(2) 0.0016(19)
C13 0.020(3) 0.019(2) 0.020(2) -0.0059(19) 0.005(2) 0.0031(19)
C14 0.016(2) 0.024(3) 0.027(3) -0.006(2) 0.006(2) 0.0022(19)
C15 0.018(2) 0.026(3) 0.022(2) -0.005(2) 0.003(2) 0.005(2)
C16 0.027(3) 0.026(3) 0.031(3) -0.006(2) 0.002(2) 0.006(2)
C17 0.032(3) 0.037(3) 0.027(3) -0.005(2) -0.003(2) 0.016(2)
C18 0.036(3) 0.030(3) 0.030(3) 0.005(2) 0.004(2) 0.012(2)
C19 0.033(3) 0.022(3) 0.036(3) 0.003(2) 0.007(2) 0.006(2)
C110 0.029(3) 0.024(3) 0.023(3) -0.006(2) 0.002(2) 0.008(2)
O111 0.0247(18) 0.0231(17) 0.0250(18) 0.0039(14) 0.0000(15) -0.0015(13)
N21 0.0133(19) 0.018(2) 0.0160(19) -0.0017(15) 0.0040(16) 0.0003(14)
C22 0.019(2) 0.016(2) 0.022(2) -0.0035(19) 0.011(2) 0.0014(18)
S23 0.0207(6) 0.0170(6) 0.0265(6) -0.0044(5) 0.0041(5) -0.0039(4)
C24 0.020(2) 0.021(2) 0.022(2) -0.0071(19) 0.003(2) -0.0025(19)
C25 0.016(2) 0.021(2) 0.021(2) -0.0025(19) 0.008(2) 0.0005(19)
N31 0.0162(19) 0.015(2) 0.017(2) -0.0024(15) 0.0056(17) -0.0012(15)
C32 0.016(2) 0.018(2) 0.020(2) -0.0019(19) 0.007(2) -0.0008(18)
C33 0.021(2) 0.022(3) 0.018(2) -0.0013(19) 0.005(2) 0.0028(19)
C34 0.024(3) 0.017(2) 0.025(3) 0.0025(19) 0.008(2) 0.0051(19)
C35 0.018(2) 0.015(2) 0.030(3) -0.005(2) 0.009(2) -0.0003(18)
C36 0.018(2) 0.017(2) 0.016(2) -0.0033(19) 0.0051(19) 0.0019(18)
O37 0.0285(18) 0.0189(17) 0.0257(18) 0.0029(13) 0.0014(15) 0.0008(13)
C38 0.032(3) 0.026(3) 0.031(3) 0.005(2) -0.001(2) 0.012(2)
N41 0.020(2) 0.015(2) 0.019(2) 0.0010(15) 0.0023(16) 0.0004(16)
C42 0.022(3) 0.021(2) 0.013(2) 0.0026(18) 0.0014(19) 0.001(2)
C43 0.023(3) 0.021(3) 0.016(2) -0.0013(19) -0.0011(19) 0.002(2)
C44 0.021(3) 0.026(3) 0.023(3) -0.001(2) 0.003(2) -0.003(2)
C45 0.028(3) 0.019(2) 0.019(2) 0.0013(19) 0.001(2) -0.007(2)
C46 0.030(3) 0.015(2) 0.015(2) 0.0013(18) 0.000(2) -0.002(2)
O47 0.0202(18) 0.0241(18) 0.0335(19) -0.0048(14) 0.0049(14) 0.0004(13)
C48 0.018(3) 0.036(3) 0.042(3) -0.006(2) 0.002(2) 0.001(2)
N51 0.026(2) 0.0129(19) 0.019(2) 0.0000(15) 0.0031(16) -0.0013(16)
C52 0.030(3) 0.013(2) 0.018(2) -0.0009(18) 0.001(2) -0.001(2)
S53 0.0359(7) 0.0160(6) 0.0403(8) -0.0032(5) 0.0102(6) -0.0052(5)
C54 0.037(3) 0.019(3) 0.033(3) -0.004(2) 0.010(2) -0.002(2)
C55 0.034(3) 0.017(3) 0.016(2) -0.0016(19) 0.001(2) -0.001(2)
O61 0.0270(18) 0.0154(17) 0.0260(17) 0.0027(13) 0.0087(14) 0.0030(14)
C62 0.025(3) 0.024(3) 0.015(2) 0.0008(19) 0.001(2) 0.005(2)
C63 0.031(3) 0.019(2) 0.014(2) 0.0025(18) 0.002(2) 0.003(2)
C64 0.034(3) 0.015(2) 0.020(2) 0.0016(19) 0.000(2) 0.003(2)
C65 0.034(3) 0.018(3) 0.020(2) 0.0013(19) 0.001(2) 0.008(2)
C66 0.043(3) 0.027(3) 0.025(3) 0.000(2) 0.005(2) 0.012(2)
C67 0.040(3) 0.033(3) 0.028(3) 0.001(2) 0.004(2) 0.018(2)
C68 0.028(3) 0.048(4) 0.033(3) 0.000(2) 0.007(2) 0.013(2)
C69 0.028(3) 0.034(3) 0.031(3) 0.001(2) 0.004(2) 0.003(2)
C610 0.030(3) 0.023(3) 0.016(2) 0.0010(19) 0.002(2) 0.013(2)
O611 0.0255(19) 0.0200(17) 0.0285(18) -0.0012(13) 0.0032(14) 0.0041(13)
O71 0.0155(19) 0.0246(17) 0.0280(18) -0.0023(13) 0.0039(13) -0.0029(13)
C72 0.021(3) 0.026(3) 0.017(2) -0.0005(19) 0.003(2) 0.000(2)
C73 0.020(3) 0.034(3) 0.010(2) 0.0028(19) 0.0017(19) -0.004(2)
C74 0.024(3) 0.036(3) 0.022(3) 0.003(2) -0.001(2) -0.009(2)
C75 0.022(3) 0.042(3) 0.024(3) 0.008(2) 0.005(2) 0.006(2)
C76 0.022(3) 0.055(4) 0.053(4) 0.003(3) 0.004(3) -0.001(3)
C77 0.022(3) 0.057(4) 0.058(4) 0.009(3) 0.010(3) 0.012(3)
C78 0.034(3) 0.045(4) 0.052(4) 0.009(3) 0.015(3) 0.015(3)
C79 0.031(3) 0.040(3) 0.043(3) 0.003(2) 0.008(2) 0.010(2)
C710 0.018(3) 0.041(3) 0.029(3) 0.006(2) 0.004(2) 0.003(2)
O711 0.0193(18) 0.0278(19) 0.038(2) -0.0054(14) 0.0061(15) -0.0006(14)
N81 0.020(2) 0.019(2) 0.0158(19) -0.0019(15) -0.0003(16) -0.0045(16)
C82 0.027(3) 0.018(3) 0.014(2) -0.0013(18) 0.0007(19) -0.007(2)
S83 0.0299(7) 0.0226(6) 0.0302(7) -0.0006(5) 0.0046(5) -0.0106(5)
C84 0.026(3) 0.036(3) 0.023(3) 0.003(2) 0.000(2) -0.010(2)
C85 0.020(3) 0.027(3) 0.016(2) -0.0016(19) 0.0002(19) -0.006(2)
N91 0.024(2) 0.0130(19) 0.017(2) 0.0021(15) 0.0003(16) -0.0009(16)
C92 0.019(3) 0.019(2) 0.014(2) 0.0010(18) 0.0038(19) 0.0016(18)
C93 0.027(3) 0.019(3) 0.021(3) 0.0002(19) 0.001(2) 0.005(2)
C94 0.032(3) 0.015(2) 0.029(3) -0.0006(19) 0.007(2) 0.006(2)
C95 0.036(3) 0.011(2) 0.026(3) 0.0000(19) 0.001(2) -0.002(2)
C96 0.025(3) 0.021(3) 0.017(2) -0.0041(19) 0.004(2) -0.005(2)
O97 0.0283(19) 0.0200(17) 0.0343(19) -0.0005(14) 0.0129(15) 0.0074(13)
C98 0.033(3) 0.026(3) 0.036(3) -0.003(2) 0.008(2) 0.012(2)
N101 0.0182(19) 0.0126(19) 0.019(2) -0.0001(15) 0.0054(16) 0.0019(15)
C102 0.024(3) 0.012(2) 0.021(2) -0.0021(19) 0.010(2) 0.0023(19)
C103 0.020(2) 0.016(2) 0.019(2) -0.0032(19) 0.005(2) 0.0039(19)
C104 0.013(2) 0.026(3) 0.024(3) -0.008(2) 0.005(2) -0.0018(19)
C105 0.021(3) 0.016(2) 0.023(2) -0.0024(19) 0.007(2) -0.0005(19)
C106 0.021(2) 0.016(2) 0.018(2) -0.0015(18) 0.009(2) 0.0025(19)
O107 0.0255(18) 0.0204(17) 0.0263(18) 0.0026(14) -0.0004(14) 0.0010(13)
C108 0.029(3) 0.034(3) 0.041(3) 0.007(2) -0.010(2) 0.001(2)
N111 0.022(2) 0.0148(19) 0.0162(19) -0.0011(15) 0.0057(16) 0.0030(16)
C112 0.019(2) 0.017(2) 0.021(2) -0.0014(19) 0.009(2) 0.0029(19)
S113 0.0283(7) 0.0143(6) 0.0238(6) 0.0014(5) 0.0064(5) -0.0005(5)
C114 0.030(3) 0.014(2) 0.021(2) 0.0037(18) 0.008(2) 0.0045(19)
C115 0.025(3) 0.014(2) 0.019(2) 0.0005(19) 0.010(2) 0.0038(19)
O121 0.0319(19) 0.0164(17) 0.0244(17) -0.0006(14) 0.0022(15) 0.0018(14)
C122 0.023(3) 0.025(3) 0.019(2) 0.001(2) 0.006(2) 0.002(2)
C123 0.025(3) 0.015(2) 0.022(2) 0.0004(19) 0.009(2) 0.0012(19)
C124 0.027(3) 0.015(2) 0.026(3) -0.001(2) 0.008(2) 0.0020(19)
C125 0.024(3) 0.022(3) 0.022(3) 0.000(2) 0.007(2) 0.004(2)
C126 0.029(3) 0.026(3) 0.030(3) 0.001(2) 0.007(2) 0.006(2)
C127 0.025(3) 0.040(3) 0.031(3) 0.002(2) 0.002(2) 0.008(2)
C128 0.027(3) 0.041(3) 0.039(3) -0.004(3) -0.004(2) 0.000(2)
C129 0.035(3) 0.025(3) 0.041(3) -0.005(2) -0.001(3) 0.000(2)
C130 0.023(3) 0.028(3) 0.024(3) 0.003(2) 0.004(2) -0.001(2)
O131 0.0273(18) 0.0194(17) 0.0279(18) 0.0004(14) -0.0006(15) -0.0022(14)
Cl1A 0.0236(6) 0.0221(6) 0.0304(7) -0.0008(5) 0.0054(5) -0.0021(5)
O1A 0.043(2) 0.027(2) 0.100(3) 0.014(2) 0.028(2) 0.0060(17)
O2A 0.047(2) 0.084(3) 0.027(2) 0.0058(19) 0.0059(18) 0.000(2)
O3A 0.027(2) 0.049(2) 0.053(2) -0.0166(18) 0.0001(17) -0.0018(16)
O4A 0.0264(19) 0.0297(19) 0.054(2) -0.0117(16) 0.0139(17) -0.0013(14)
Cl1B 0.0387(8) 0.0275(7) 0.0279(7) 0.0006(5) 0.0005(6) 0.0055(5)
O1B 0.048(2) 0.023(2) 0.066(3) 0.0012(17) 0.011(2) 0.0046(16)
O2B 0.040(2) 0.050(2) 0.074(3) 0.021(2) 0.015(2) 0.0048(18)
O3B 0.065(3) 0.070(3) 0.039(2) -0.005(2) -0.019(2) 0.028(2)
O4B 0.117(4) 0.027(2) 0.031(2) -0.0018(16) 0.011(2) 0.019(2)
Cl1C 0.0382(8) 0.0247(7) 0.0585(9) 0.0073(6) 0.0166(7) 0.0053(6)
O1C 0.065(3) 0.030(2) 0.067(3) -0.0094(19) 0.036(2) -0.0091(18)
O2C 0.057(3) 0.031(2) 0.062(3) 0.0024(18) 0.011(2) -0.0085(18)
O3C 0.039(3) 0.079(3) 0.139(5) 0.003(3) -0.014(3) 0.017(2)
O4C 0.097(4) 0.039(2) 0.070(3) 0.020(2) 0.043(3) 0.003(2)
C1F 0.070(4) 0.035(3) 0.044(3) -0.008(3) 0.008(3) -0.010(3)
N1F 0.032(3) 0.043(3) 0.035(3) -0.001(2) 0.000(2) 0.003(2)
O1F 0.057(3) 0.130(4) 0.055(3) 0.004(3) 0.028(3) 0.009(3)
O2F 0.069(3) 0.023(2) 0.054(3) -0.0009(17) -0.028(2) -0.002(2)
C1G 0.062(5) 0.121(7) 0.066(4) 0.017(4) 0.003(4) 0.007(4)
N1G 0.083(5) 0.128(7) 0.076(5) 0.035(4) 0.002(4) 0.043(4)
O1G 0.213(9) 0.317(13) 0.101(5) 0.114(7) 0.063(6) 0.053(8)
O2G 0.176(8) 0.084(5) 0.150(7) -0.031(4) -0.030(5) 0.017(4)
C1H 0.270(14) 0.052(5) 0.078(6) 0.001(4) 0.054(7) -0.043(6)
N1H 0.187(8) 0.072(4) 0.033(3) -0.015(3) 0.007(4) -0.020(4)
O1H 0.198(7) 0.085(4) 0.077(4) -0.022(3) -0.012(4) -0.038(4)
O2H 0.156(6) 0.110(5) 0.068(4) -0.003(3) 0.031(4) -0.052(4)
O1J 0.054(3) 0.028(2) 0.069(3) -0.0034(18) 0.029(2) 0.0011(17)

loop_
_atom_type_symbol
_atom_type_description
_atom_type_scat_dispersion_real
_atom_type_scat_dispersion_imag
_atom_type_scat_source
C C 0.0033 0.0016 'International Tables Vol C Tables 4.2.6.8 and 6.1.1.4'
H H 0.0000 0.0000 'International Tables Vol C Tables 4.2.6.8 and 6.1.1.4'
N N 0.0061 0.0033 'International Tables Vol C Tables 4.2.6.8 and 6.1.1.4'
O O 0.0106 0.0060 'International Tables Vol C Tables 4.2.6.8 and 6.1.1.4'
S S 0.1246 0.1234 'International Tables Vol C Tables 4.2.6.8 and 6.1.1.4'
Cl Cl 0.1484 0.1585 'International Tables Vol C Tables 4.2.6.8 and 6.1.1.4'
Cu Cu 0.3201 1.2651 'International Tables Vol C Tables 4.2.6.8 and 6.1.1.4'

loop_
_geom_angle_atom_site_label_1
_geom_angle_atom_site_label_2
_geom_angle_atom_site_label_3
_geom_angle
_geom_angle_site_symmetry_1
_geom_angle_site_symmetry_3
_geom_angle_publ_flag
N81 Cu1 N21 167.31(14) . . ?
N81 Cu1 O71 86.69(13) . . ?
N21 Cu1 O71 88.75(12) . . ?
N81 Cu1 N91 80.56(14) . . ?
N21 Cu1 N91 103.14(13) . . ?
O71 Cu1 N91 166.95(12) . . ?
N81 Cu1 O11 83.85(12) . . ?
N21 Cu1 O11 84.37(12) . . ?
O71 Cu1 O11 90.69(11) . . ?
N91 Cu1 O11 85.24(12) . . ?
N81 Cu1 N31 112.41(13) . . ?
N21 Cu1 N31 78.47(13) . . ?
O71 Cu1 N31 80.98(11) . . ?
N91 Cu1 N31 106.40(12) . . ?
O11 Cu1 N31 161.03(11) . . ?
N51 Cu2 N111 169.13(14) . . ?
N51 Cu2 O61 85.90(13) . . ?
N111 Cu2 O61 91.47(12) . . ?
N51 Cu2 N41 80.91(14) . . ?
N111 Cu2 N41 102.09(13) . . ?
O61 Cu2 N41 166.42(12) . . ?
N51 Cu2 O121 85.33(13) . . ?
N111 Cu2 O121 84.49(12) . . ?
O61 Cu2 O121 96.42(11) . . ?
N41 Cu2 O121 85.77(12) . . ?
N51 Cu2 N101 112.48(13) . . ?
N111 Cu2 N101 77.24(13) . . ?
O61 Cu2 N101 78.97(11) . . ?
N41 Cu2 N101 103.08(12) . . ?
O121 Cu2 N101 160.97(11) . . ?
C12 O11 Cu1 129.1(3) . . ?
O11 C12 O111 114.7(4) . . ?
O11 C12 C13 126.7(4) . . ?
O111 C12 C13 118.6(4) . . ?
C14 C13 C12 118.4(4) . . ?
C14 C13 C25 121.2(4) . . ?
C12 C13 C25 120.1(4) . . ?
C13 C14 C15 122.1(4) . . ?
C13 C14 H42 118.9 . . ?
C15 C14 H42 118.9 . . ?
C110 C15 C16 118.0(4) . . ?
C110 C15 C14 117.6(4) . . ?
C16 C15 C14 124.4(4) . . ?
C17 C16 C15 119.3(5) . . ?
C17 C16 H40 120.3 . . ?
C15 C16 H40 120.3 . . ?
C16 C17 C18 121.0(5) . . ?
C16 C17 H39 119.5 . . ?
C18 C17 H39 119.5 . . ?
C19 C18 C17 120.8(5) . . ?
C19 C18 H38 119.6 . . ?
C17 C18 H38 119.6 . . ?
C18 C19 C110 117.9(5) . . ?
C18 C19 H37 121.0 . . ?
C110 C19 H37 121.0 . . ?
O111 C110 C19 116.8(4) . . ?
O111 C110 C15 120.3(4) . . ?
C19 C110 C15 123.0(4) . . ?
C12 O111 C110 122.8(3) . . ?
C22 N21 C25 111.6(3) . . ?
C22 N21 Cu1 115.6(3) . . ?
C25 N21 Cu1 132.0(3) . . ?
N21 C22 C36 121.3(4) . . ?
N21 C22 S23 114.1(3) . . ?
C36 C22 S23 124.6(3) . . ?
C24 S23 C22 89.8(2) . . ?
C25 C24 S23 111.7(3) . . ?
C25 C24 H33A 124.2 . . ?
S23 C24 H33A 124.2 . . ?
C24 C25 N21 112.8(4) . . ?
C24 C25 C13 124.0(4) . . ?
N21 C25 C13 123.1(4) . . ?
C32 N31 C36 118.6(3) . . ?
C32 N31 Cu1 130.6(3) . . ?
C36 N31 Cu1 108.2(3) . . ?
N31 C32 C33 122.1(4) . . ?
N31 C32 C42 114.4(4) . . ?
C33 C32 C42 123.5(4) . . ?
O37 C33 C34 125.3(4) . . ?
O37 C33 C32 115.5(4) . . ?
C34 C33 C32 119.2(4) . . ?
C35 C34 C33 118.6(4) . . ?
C35 C34 H29 120.7 . . ?
C33 C34 H29 120.7 . . ?
C34 C35 C36 119.5(4) . . ?
C34 C35 H28 120.3 . . ?
C36 C35 H28 120.3 . . ?
N31 C36 C35 122.1(4) . . ?
N31 C36 C22 113.5(3) . . ?
C35 C36 C22 124.4(4) . . ?
C33 O37 C38 117.6(3) . . ?
O37 C38 H31A 109.5 . . ?
O37 C38 H31B 109.5 . . ?
H31A C38 H31B 109.5 . . ?
O37 C38 H31C 109.5 . . ?
H31A C38 H31C 109.5 . . ?
H31B C38 H31C 109.5 . . ?
C42 N41 C46 119.0(4) . . ?
C42 N41 Cu2 130.3(3) . . ?
C46 N41 Cu2 108.5(3) . . ?
N41 C42 C43 122.0(4) . . ?
N41 C42 C32 117.0(4) . . ?
C43 C42 C32 120.8(4) . . ?
O47 C43 C44 125.6(4) . . ?
O47 C43 C42 115.4(4) . . ?
C44 C43 C42 118.9(4) . . ?
C45 C44 C43 118.5(4) . . ?
C45 C44 H22A 120.8 . . ?
C43 C44 H22A 120.8 . . ?
C46 C45 C44 120.4(4) . . ?
C46 C45 H21 119.8 . . ?
C44 C45 H21 119.8 . . ?
N41 C46 C45 121.1(4) . . ?
N41 C46 C52 113.2(4) . . ?
C45 C46 C52 125.7(4) . . ?
C43 O47 C48 117.9(3) . . ?
O47 C48 H24A 109.5 . . ?
O47 C48 H24B 109.5 . . ?
H24A C48 H24B 109.5 . . ?
O47 C48 H24C 109.5 . . ?
H24A C48 H24C 109.5 . . ?
H24B C48 H24C 109.5 . . ?
C52 N51 C55 112.3(3) . . ?
C52 N51 Cu2 114.0(3) . . ?
C55 N51 Cu2 133.1(3) . . ?
N51 C52 C46 119.9(4) . . ?
N51 C52 S53 113.6(3) . . ?
C46 C52 S53 126.5(3) . . ?
C54 S53 C52 89.7(2) . . ?
C55 C54 S53 112.1(4) . . ?
C55 C54 H44 124.0 . . ?
S53 C54 H44 124.0 . . ?
C54 C55 N51 112.1(4) . . ?
C54 C55 C63 125.5(4) . . ?
N51 C55 C63 122.3(4) . . ?
C62 O61 Cu2 130.8(3) . . ?
O61 C62 O611 113.9(4) . . ?
O61 C62 C63 127.5(4) . . ?
O611 C62 C63 118.6(4) . . ?
C64 C63 C62 118.5(4) . . ?
C64 C63 C55 121.6(4) . . ?
C62 C63 C55 119.8(4) . . ?
C63 C64 C65 121.9(4) . . ?
C63 C64 H47 119.1 . . ?
C65 C64 H47 119.1 . . ?
C610 C65 C66 117.2(4) . . ?
C610 C65 C64 118.8(4) . . ?
C66 C65 C64 123.9(4) . . ?
C67 C66 C65 120.5(5) . . ?
C67 C66 H49 119.8 . . ?
C65 C66 H49 119.8 . . ?
C66 C67 C68 120.5(4) . . ?
C66 C67 H50 119.7 . . ?
C68 C67 H50 119.7 . . ?
C69 C68 C67 120.6(5) . . ?
C69 C68 H51 119.7 . . ?
C67 C68 H51 119.7 . . ?
C610 C69 C68 117.3(5) . . ?
C610 C69 H52 121.3 . . ?
C68 C69 H52 121.3 . . ?
C69 C610 C65 123.8(4) . . ?
C69 C610 O611 117.4(4) . . ?
C65 C610 O611 118.8(4) . . ?
C62 O611 C610 122.8(3) . . ?
C72 O71 Cu1 128.1(3) . . ?
O71 C72 O711 113.9(4) . . ?
O71 C72 C73 127.2(4) . . ?
O711 C72 C73 118.9(4) . . ?
C74 C73 C72 117.7(4) . . ?
C74 C73 C85 122.3(4) . . ?
C72 C73 C85 119.9(4) . . ?
C73 C74 C75 122.6(4) . . ?
C73 C74 H11 118.7 . . ?
C75 C74 H11 118.7 . . ?
C710 C75 C74 118.4(4) . . ?
C710 C75 C76 117.4(5) . . ?
C74 C75 C76 124.2(5) . . ?
C77 C76 C75 119.9(5) . . ?
C77 C76 H17 120.1 . . ?
C75 C76 H17 120.1 . . ?
C76 C77 C78 121.0(5) . . ?
C76 C77 H16A 119.5 . . ?
C78 C77 H16A 119.5 . . ?
C79 C78 C77 120.6(5) . . ?
C79 C78 H15 119.7 . . ?
C77 C78 H15 119.7 . . ?
C78 C79 C710 118.1(5) . . ?
C78 C79 H14 120.9 . . ?
C710 C79 H14 120.9 . . ?
O711 C710 C75 119.6(4) . . ?
O711 C710 C79 117.4(4) . . ?
C75 C710 C79 123.0(4) . . ?
C72 O711 C710 122.7(4) . . ?
C82 N81 C85 112.5(3) . . ?
C82 N81 Cu1 113.6(3) . . ?
C85 N81 Cu1 131.2(3) . . ?
N81 C82 C96 119.4(4) . . ?
N81 C82 S83 114.0(3) . . ?
C96 C82 S83 126.6(3) . . ?
C82 S83 C84 89.6(2) . . ?
C85 C84 S83 111.5(4) . . ?
C85 C84 H8 124.2 . . ?
S83 C84 H8 124.2 . . ?
C84 C85 N81 112.4(4) . . ?
C84 C85 C73 126.1(4) . . ?
N81 C85 C73 121.5(4) . . ?
C92 N91 C96 118.5(4) . . ?
C92 N91 Cu1 130.9(3) . . ?
C96 N91 Cu1 109.5(3) . . ?
N91 C92 C93 122.4(4) . . ?
N91 C92 C102 116.3(4) . . ?
C93 C92 C102 120.9(4) . . ?
O97 C93 C94 126.2(4) . . ?
O97 C93 C92 115.1(4) . . ?
C94 C93 C92 118.6(4) . . ?
C93 C94 C95 118.8(4) . . ?
C93 C94 H4 120.6 . . ?
C95 C94 H4 120.6 . . ?
C94 C95 C96 119.6(4) . . ?
C94 C95 H5 120.2 . . ?
C96 C95 H5 120.2 . . ?
N91 C96 C95 122.0(4) . . ?
N91 C96 C82 113.1(4) . . ?
C95 C96 C82 125.0(4) . . ?
C93 O97 C98 117.9(3) . . ?
O97 C98 H3A 109.5 . . ?
O97 C98 H3B 109.5 . . ?
H3A C98 H3B 109.5 . . ?
O97 C98 H3C 109.5 . . ?
H3A C98 H3C 109.5 . . ?
H3B C98 H3C 109.5 . . ?
C102 N101 C106 118.4(4) . . ?
C102 N101 Cu2 130.2(3) . . ?
C106 N101 Cu2 108.5(3) . . ?
N101 C102 C103 122.7(4) . . ?
N101 C102 C92 114.3(4) . . ?
C103 C102 C92 123.0(4) . . ?
O107 C103 C104 125.8(4) . . ?
O107 C103 C102 115.5(4) . . ?
C104 C103 C102 118.6(4) . . ?
C105 C104 C103 118.7(4) . . ?
C105 C104 H66 120.7 . . ?
C103 C104 H66 120.7 . . ?
C104 C105 C106 119.3(4) . . ?
C104 C105 H65 120.4 . . ?
C106 C105 H65 120.4 . . ?
N101 C106 C105 122.3(4) . . ?
N101 C106 C112 112.9(4) . . ?
C105 C106 C112 124.8(4) . . ?
C103 O107 C108 118.0(3) . . ?
O107 C108 H68A 109.5 . . ?
O107 C108 H68B 109.5 . . ?
H68A C108 H68B 109.5 . . ?
O107 C108 H68C 109.5 . . ?
H68A C108 H68C 109.5 . . ?
H68B C108 H68C 109.5 . . ?
C112 N111 C115 111.7(3) . . ?
C112 N111 Cu2 116.8(3) . . ?
C115 N111 Cu2 131.3(3) . . ?
N111 C112 C106 121.3(4) . . ?
N111 C112 S113 114.0(3) . . ?
C106 C112 S113 124.7(3) . . ?
C114 S113 C112 89.5(2) . . ?
C115 C114 S113 112.4(3) . . ?
C115 C114 H90 123.8 . . ?
S113 C114 H90 123.8 . . ?
C114 C115 N111 112.4(4) . . ?
C114 C115 C123 123.1(4) . . ?
N111 C115 C123 124.4(4) . . ?
C122 O121 Cu2 128.6(3) . . ?
O121 C122 O131 115.8(4) . . ?
O121 C122 C123 125.7(4) . . ?
O131 C122 C123 118.6(4) . . ?
C124 C123 C122 118.0(4) . . ?
C124 C123 C115 120.7(4) . . ?
C122 C123 C115 121.1(4) . . ?
C123 C124 C125 122.8(4) . . ?
C123 C124 H7 118.6 . . ?
C125 C124 H7 118.6 . . ?
C130 C125 C126 118.6(4) . . ?
C130 C125 C124 117.6(4) . . ?
C126 C125 C124 123.8(4) . . ?
C127 C126 C125 119.8(4) . . ?
C127 C126 H60 120.1 . . ?
C125 C126 H60 120.1 . . ?
C126 C127 C128 119.8(5) . . ?
C126 C127 H59 120.1 . . ?
C128 C127 H59 120.1 . . ?
C129 C128 C127 121.6(5) . . ?
C129 C128 H58 119.2 . . ?
C127 C128 H58 119.2 . . ?
C128 C129 C130 117.7(5) . . ?
C128 C129 H57 121.1 . . ?
C130 C129 H57 121.1 . . ?
O131 C130 C125 120.0(4) . . ?
O131 C130 C129 117.5(4) . . ?
C125 C130 C129 122.5(4) . . ?
C122 O131 C130 122.9(3) . . ?
O2A Cl1A O1A 109.3(2) . . ?
O2A Cl1A O3A 109.1(2) . . ?
O1A Cl1A O3A 109.5(2) . . ?
O2A Cl1A O4A 110.2(2) . . ?
O1A Cl1A O4A 108.3(2) . . ?
O3A Cl1A O4A 110.35(19) . . ?
O4B Cl1B O3B 109.9(2) . . ?
O4B Cl1B O2B 110.0(3) . . ?
O3B Cl1B O2B 108.5(3) . . ?
O4B Cl1B O1B 109.3(2) . . ?
O3B Cl1B O1B 111.7(3) . . ?
O2B Cl1B O1B 107.4(2) . . ?
O3C Cl1C O4C 109.8(3) . . ?
O3C Cl1C O2C 109.6(3) . . ?
O4C Cl1C O2C 108.5(3) . . ?
O3C Cl1C O1C 111.1(3) . . ?
O4C Cl1C O1C 108.9(2) . . ?
O2C Cl1C O1C 108.9(2) . . ?
O2D Cl1D O3D 109.0(5) . . ?
O2D Cl1D O1D 108.8(5) . . ?
O3D Cl1D O1D 108.4(5) . . ?
O2D Cl1D O4D 110.0(5) . . ?
O3D Cl1D O4D 115.4(5) . . ?
O1D Cl1D O4D 105.0(5) . . ?
O2E Cl1E O1E 109.5(6) . . ?
O2E Cl1E O3E 108.8(6) . . ?
O1E Cl1E O3E 109.1(6) . . ?
O2E Cl1E O4E 110.2(6) . . ?
O1E Cl1E O4E 106.3(6) . . ?
O3E Cl1E O4E 112.9(6) . . ?
O2K Cl1K O1K 110.0(5) . . ?
O2K Cl1K O4K 111.2(6) . . ?
O1K Cl1K O4K 106.6(5) . . ?
O2K Cl1K O3K 109.0(5) . . ?
O1K Cl1K O3K 107.9(5) . . ?
O4K Cl1K O3K 112.2(5) . . ?
N1F C1F H70A 109.5 . . ?
N1F C1F H70B 109.5 . . ?
H70A C1F H70B 109.5 . . ?
N1F C1F H70C 109.5 . . ?
H70A C1F H70C 109.5 . . ?
H70B C1F H70C 109.5 . . ?
O2F N1F O1F 124.7(4) . . ?
O2F N1F C1F 117.5(4) . . ?
O1F N1F C1F 117.8(4) . . ?
N1G C1G H101 109.5 . . ?
N1G C1G H102 109.5 . . ?
H101 C1G H102 109.5 . . ?
N1G C1G H103 109.5 . . ?
H101 C1G H103 109.5 . . ?
H102 C1G H103 109.5 . . ?
O1G N1G O2G 122.0(7) . . ?
O1G N1G C1G 117.7(6) . . ?
O2G N1G C1G 120.0(6) . . ?
N1H C1H H104 109.5 . . ?
N1H C1H H105 109.5 . . ?
H104 C1H H105 109.5 . . ?
N1H C1H H106 109.5 . . ?
H104 C1H H106 109.5 . . ?
H105 C1H H106 109.5 . . ?
O1H N1H O2H 123.0(6) . . ?
O1H N1H C1H 118.6(5) . . ?
O2H N1H C1H 117.7(5) . . ?
H1J O1J H2J 104.6(8) . . ?

loop_
_geom_bond_atom_site_label_1
_geom_bond_atom_site_label_2
_geom_bond_distance
_geom_bond_site_symmetry_2
_geom_bond_publ_flag
Cu1 N81 1.955(3) . ?
Cu1 N21 1.983(3) . ?
Cu1 O71 2.091(3) . ?
Cu1 N91 2.133(3) . ?
Cu1 O11 2.203(3) . ?
Cu1 N31 2.272(3) . ?
Cu2 N51 1.947(3) . ?
Cu2 N111 1.980(3) . ?
Cu2 O61 2.083(3) . ?
Cu2 N41 2.146(3) . ?
Cu2 O121 2.239(3) . ?
Cu2 N101 2.311(3) . ?
O11 C12 1.215(5) . ?
C12 O111 1.351(5) . ?
C12 C13 1.458(6) . ?
C13 C14 1.352(6) . ?
C13 C25 1.481(6) . ?
C14 C15 1.430(6) . ?
C14 H42 0.9500 . ?
C15 C110 1.393(6) . ?
C15 C16 1.400(6) . ?
C16 C17 1.382(7) . ?
C16 H40 0.9500 . ?
C17 C18 1.391(7) . ?
C17 H39 0.9500 . ?
C18 C19 1.369(7) . ?
C18 H38 0.9500 . ?
C19 C110 1.386(6) . ?
C19 H37 0.9500 . ?
C110 O111 1.373(5) . ?
N21 C22 1.319(5) . ?
N21 C25 1.396(5) . ?
C22 C36 1.466(6) . ?
C22 S23 1.707(4) . ?
S23 C24 1.706(4) . ?
C24 C25 1.358(6) . ?
C24 H33A 0.9500 . ?
N31 C32 1.326(5) . ?
N31 C36 1.358(5) . ?
C32 C33 1.405(6) . ?
C32 C42 1.488(6) . ?
C33 O37 1.351(5) . ?
C33 C34 1.381(6) . ?
C34 C35 1.381(6) . ?
C34 H29 0.9500 . ?
C35 C36 1.383(6) . ?
C35 H28 0.9500 . ?
O37 C38 1.445(5) . ?
C38 H31A 0.9800 . ?
C38 H31B 0.9800 . ?
C38 H31C 0.9800 . ?
N41 C42 1.335(5) . ?
N41 C46 1.364(5) . ?
C42 C43 1.401(6) . ?
C43 O47 1.341(5) . ?
C43 C44 1.391(6) . ?
C44 C45 1.377(6) . ?
C44 H22A 0.9500 . ?
C45 C46 1.383(6) . ?
C45 H21 0.9500 . ?
C46 C52 1.452(6) . ?
O47 C48 1.436(5) . ?
C48 H24A 0.9800 . ?
C48 H24B 0.9800 . ?
C48 H24C 0.9800 . ?
N51 C52 1.321(6) . ?
N51 C55 1.381(6) . ?
C52 S53 1.704(4) . ?
S53 C54 1.696(5) . ?
C54 C55 1.364(6) . ?
C54 H44 0.9500 . ?
C55 C63 1.472(6) . ?
O61 C62 1.229(5) . ?
C62 O611 1.349(5) . ?
C62 C63 1.448(6) . ?
C63 C64 1.356(6) . ?
C64 C65 1.422(6) . ?
C64 H47 0.9500 . ?
C65 C610 1.386(6) . ?
C65 C66 1.399(6) . ?
C66 C67 1.363(7) . ?
C66 H49 0.9500 . ?
C67 C68 1.397(7) . ?
C67 H50 0.9500 . ?
C68 C69 1.383(7) . ?
C68 H51 0.9500 . ?
C69 C610 1.374(7) . ?
C69 H52 0.9500 . ?
C610 O611 1.398(5) . ?
O71 C72 1.229(5) . ?
C72 O711 1.351(5) . ?
C72 C73 1.448(6) . ?
C73 C74 1.360(6) . ?
C73 C85 1.467(6) . ?
C74 C75 1.407(7) . ?
C74 H11 0.9500 . ?
C75 C710 1.384(7) . ?
C75 C76 1.407(7) . ?
C76 C77 1.373(8) . ?
C76 H17 0.9500 . ?
C77 C78 1.387(8) . ?
C77 H16A 0.9500 . ?
C78 C79 1.366(7) . ?
C78 H15 0.9500 . ?
C79 C710 1.390(7) . ?
C79 H14 0.9500 . ?
C710 O711 1.379(5) . ?
N81 C82 1.317(5) . ?
N81 C85 1.375(6) . ?
C82 C96 1.466(6) . ?
C82 S83 1.699(4) . ?
S83 C84 1.706(5) . ?
C84 C85 1.368(6) . ?
C84 H8 0.9500 . ?
N91 C92 1.332(5) . ?
N91 C96 1.356(5) . ?
C92 C93 1.406(6) . ?
C92 C102 1.486(6) . ?
C93 O97 1.341(5) . ?
C93 C94 1.385(6) . ?
C94 C95 1.381(6) . ?
C94 H4 0.9500 . ?
C95 C96 1.383(6) . ?
C95 H5 0.9500 . ?
O97 C98 1.445(5) . ?
C98 H3A 0.9800 . ?
C98 H3B 0.9800 . ?
C98 H3C 0.9800 . ?
N101 C102 1.321(5) . ?
N101 C106 1.350(5) . ?
C102 C103 1.398(6) . ?
C103 O107 1.358(5) . ?
C103 C104 1.383(6) . ?
C104 C105 1.380(6) . ?
C104 H66 0.9500 . ?
C105 C106 1.380(6) . ?
C105 H65 0.9500 . ?
C106 C112 1.465(6) . ?
O107 C108 1.427(5) . ?
C108 H68A 0.9800 . ?
C108 H68B 0.9800 . ?
C108 H68C 0.9800 . ?
N111 C112 1.325(5) . ?
N111 C115 1.391(5) . ?
C112 S113 1.711(4) . ?
S113 C114 1.698(5) . ?
C114 C115 1.361(6) . ?
C114 H90 0.9500 . ?
C115 C123 1.471(6) . ?
O121 C122 1.227(5) . ?
C122 O131 1.350(5) . ?
C122 C123 1.457(6) . ?
C123 C124 1.350(6) . ?
C124 C125 1.426(6) . ?
C124 H7 0.9500 . ?
C125 C130 1.386(6) . ?
C125 C126 1.407(6) . ?
C126 C127 1.375(7) . ?
C126 H60 0.9500 . ?
C127 C128 1.397(7) . ?
C127 H59 0.9500 . ?
C128 C129 1.380(7) . ?
C128 H58 0.9500 . ?
C129 C130 1.381(7) . ?
C129 H57 0.9500 . ?
C130 O131 1.380(5) . ?
Cl1A O2A 1.426(3) . ?
Cl1A O1A 1.431(3) . ?
Cl1A O3A 1.437(3) . ?
Cl1A O4A 1.442(3) . ?
Cl1B O4B 1.411(4) . ?
Cl1B O3B 1.419(4) . ?
Cl1B O2B 1.437(4) . ?
Cl1B O1B 1.437(4) . ?
Cl1C O3C 1.395(4) . ?
Cl1C O4C 1.428(4) . ?
Cl1C O2C 1.435(4) . ?
Cl1C O1C 1.437(4) . ?
Cl1D O2D 1.427(5) . ?
Cl1D O3D 1.434(5) . ?
Cl1D O1D 1.443(5) . ?
Cl1D O4D 1.444(4) . ?
Cl1E O2E 1.426(5) . ?
Cl1E O1E 1.434(6) . ?
Cl1E O3E 1.438(6) . ?
Cl1E O4E 1.446(5) . ?
Cl1K O2K 1.424(5) . ?
Cl1K O1K 1.433(5) . ?
Cl1K O4K 1.442(4) . ?
Cl1K O3K 1.448(5) . ?
C1F N1F 1.455(5) . ?
C1F H70A 0.9800 . ?
C1F H70B 0.9800 . ?
C1F H70C 0.9800 . ?
N1F O2F 1.205(4) . ?
N1F O1F 1.210(4) . ?
C1G N1G 1.456(6) . ?
C1G H101 0.9800 . ?
C1G H102 0.9800 . ?
C1G H103 0.9800 . ?
N1G O1G 1.206(5) . ?
N1G O2G 1.206(5) . ?
C1H N1H 1.449(6) . ?
C1H H104 0.9800 . ?
C1H H105 0.9800 . ?
C1H H106 0.9800 . ?
N1H O1H 1.205(5) . ?
N1H O2H 1.210(5) . ?
O1J H1J 0.929(5) . ?
O1J H2J 0.929(5) . ?

loop_
_platon_squeeze_void_nr
_platon_squeeze_void_average_x
_platon_squeeze_void_average_y
_platon_squeeze_void_average_z
_platon_squeeze_void_volume
_platon_squeeze_void_count_electrons
1 0.000 0.000 0.000 261.3 70.9
2 0.500 0.500 0.500 261.2 70.9
